data_1557119
loop_
_publ_author_name
'Storey, Caroline M.'
'Kalpokas, Audrius'
'Gyton, Matthew R.'
'Kr\"amer, Tobias'
'Chaplin, Adrian B.'

_publ_section_title
;
 A shape changing tandem Rh(CNC) catalyst: preparation of
 bicyclo[4.2.0]octa-1,5,7-trienes from terminal aryl alkynes.
;
_journal_issue 8
_journal_name_full 'Chemical science'
_journal_page_first 2051
_journal_page_last 2057
_journal_paper_doi 10.1039/c9sc06153c
_journal_volume 11
_journal_year 2020
_chemical_formula_moiety 'C32 H16 F8'
_chemical_formula_sum 'C32 H16 F8'
_chemical_formula_weight 552.45
_chemical_melting_point ?
_space_group_crystal_system triclinic
_space_group_IT_number 2
_space_group_name_Hall '-P 1'
_space_group_name_H-M_alt 'P -1'
_atom_sites_solution_hydrogens geom
_atom_sites_solution_primary dual
_atom_sites_solution_secondary difmap
_audit_creation_date 2019-04-11
_audit_creation_method
;
Olex2 1.2
(compiled 2018.05.29 svn.r3510 for OlexSys, GUI svn.r5506)
;
_audit_update_record
;
2019-12-04 deposited with the CCDC.	2020-01-22 downloaded from the CCDC.
;
_cell_angle_alpha 96.962(2)
_cell_angle_beta 96.945(3)
_cell_angle_gamma 116.711(4)
_cell_formula_units_Z 2
_cell_length_a 10.7497(5)
_cell_length_b 11.1750(4)
_cell_length_c 11.5688(3)
_cell_measurement_reflns_used 8126
_cell_measurement_temperature 150(2)
_cell_measurement_theta_max 73.2050
_cell_measurement_theta_min 4.4990
_cell_volume 1207.93(9)
_computing_cell_refinement 'CrysAlisPro 1.171.38.43f (Rigaku OD, 2015)'
_computing_data_collection 'CrysAlisPro 1.171.38.43f (Rigaku OD, 2015)'
_computing_data_reduction 'CrysAlisPro 1.171.38.43f (Rigaku OD, 2015)'
_computing_molecular_graphics 'Olex2 (Dolomanov et al., 2009)'
_computing_publication_material 'Olex2 (Dolomanov et al., 2009)'
_computing_structure_refinement 'ShelXL (Sheldrick, 2015)'
_computing_structure_solution 'ShelXT (Sheldrick, 2015)'
_diffrn_ambient_environment N~2~
_diffrn_ambient_temperature 150(2)
_diffrn_detector 'CCD plate'
_diffrn_detector_area_resol_mean 5.3046
_diffrn_detector_type AtlasS2
_diffrn_measured_fraction_theta_full 0.998
_diffrn_measured_fraction_theta_max 0.998
_diffrn_measurement_details
;
List of Runs (angles in degrees, time in seconds):

  # Type    Start    End  Width  t~exp~   \w     \q     \k     \f   Frames
#--------------------------------------------------------------------------
  1  \w    -65.00  31.00   1.00    3.50    --  -42.36  37.00 150.00   96
  2  \w   -129.00  44.00   1.00    3.50    --  -42.36   0.00 120.00  173
  3  \w      1.00  82.00   1.00    3.50    --   42.36 -99.00 -90.00   81
  4  \w     23.00  97.00   1.00    3.50    --   42.36-125.00-120.00   74
  5  \w     23.00  97.00   1.00    3.50    --   42.36-125.00  30.00   74
  6  \w     36.00 134.00   1.00   14.00    --  106.00 -61.00   0.00   98
  7  \w     36.00 134.00   1.00   14.00    --  106.00 -61.00 150.00   98
  8  \w     36.00 134.00   1.00   14.00    --  106.00 -61.00-120.00   98
  9  \w     34.00 121.00   1.00   14.00    --  106.00-125.00 -60.00   87
 10  \w     32.00 137.00   1.00   14.00    --  106.00 -77.00-120.00  105
 11  \w     31.00 130.00   1.00   14.00    --  106.00 -30.00  30.00   99
 12  \w     34.00 121.00   1.00   14.00    --  106.00-125.00  60.00   87
 13  \w     94.00 178.00   1.00   14.00    --  106.00 125.00 150.00   84
 14  \w     25.00 109.00   1.00   14.00    --  106.00 -94.00  30.00   84
 15  \w     82.00 178.00   1.00   14.00    --  106.00  30.00 -30.00   96
 16  \w     82.00 177.00   1.00   14.00    --  106.00  45.00  60.00   95
 17  \w     34.00 121.00   1.00   14.00    --  106.00-125.00  30.00   87
 18  \w     75.00 178.00   1.00   14.00    --  106.00  77.00  90.00  103
 19  \w     25.00 109.00   1.00   14.00    --  106.00 -94.00 150.00   84
 20  \w     82.00 177.00   1.00   14.00    --  106.00  45.00  90.00   95
 21  \w     94.00 178.00   1.00   14.00    --  106.00 125.00   0.00   84
 22  \w     94.00 178.00   1.00   14.00    --  106.00 125.00  60.00   84
 23  \w     25.00 109.00   1.00   14.00    --  106.00 -94.00  60.00   84
 24  \w     78.00 176.00   1.00   14.00    --  106.00  61.00-150.00   98
 25  \w     34.00 121.00   1.00   14.00    --  106.00-125.00-180.00   87
 26  \w   -116.00 -11.00   1.00    3.50    --  -42.36 -77.00 120.00  105
 27  \w   -116.00 -11.00   1.00    3.50    --  -42.36 -77.00-150.00  105
 28  \w   -116.00 -11.00   1.00    3.50    --  -42.36 -77.00  30.00  105
 29  \w     11.00  55.00   1.00    3.50    --   42.36  77.00 -90.00   44
;
_diffrn_measurement_device 'four-circle diffractometer'
_diffrn_measurement_device_type 'SuperNova, Dual, Cu at home/near, AtlasS2'
_diffrn_measurement_method '\w scans'
_diffrn_orient_matrix_type 'CrysAlisPro convention (1999,Acta A55,543-557)'
_diffrn_orient_matrix_UB_11 0.0601582000
_diffrn_orient_matrix_UB_12 0.1552132000
_diffrn_orient_matrix_UB_13 0.0418196000
_diffrn_orient_matrix_UB_21 0.1521867000
_diffrn_orient_matrix_UB_22 0.0187281000
_diffrn_orient_matrix_UB_23 0.0103207000
_diffrn_orient_matrix_UB_31 -0.0026509000
_diffrn_orient_matrix_UB_32 0.0186154000
_diffrn_orient_matrix_UB_33 -0.1299028000
_diffrn_radiation_monochromator mirror
_diffrn_radiation_probe x-ray
_diffrn_radiation_type CuK\a
_diffrn_radiation_wavelength 1.54184
_diffrn_reflns_av_R_equivalents 0.0412
_diffrn_reflns_av_unetI/netI 0.0279
_diffrn_reflns_Laue_measured_fraction_full 0.998
_diffrn_reflns_Laue_measured_fraction_max 0.998
_diffrn_reflns_limit_h_max 12
_diffrn_reflns_limit_h_min -13
_diffrn_reflns_limit_k_max 13
_diffrn_reflns_limit_k_min -13
_diffrn_reflns_limit_l_max 11
_diffrn_reflns_limit_l_min -14
_diffrn_reflns_number 20046
_diffrn_reflns_point_group_measured_fraction_full 0.998
_diffrn_reflns_point_group_measured_fraction_max 0.998
_diffrn_reflns_theta_full 70.071
_diffrn_reflns_theta_max 70.071
_diffrn_reflns_theta_min 6.556
_diffrn_source 'micro-focus sealed X-ray tube'
_diffrn_source_type 'SuperNova (Cu) X-ray Source'
_exptl_absorpt_coefficient_mu 1.138
_exptl_absorpt_correction_T_max 1.00000
_exptl_absorpt_correction_T_min 0.43927
_exptl_absorpt_correction_type multi-scan
_exptl_absorpt_process_details
;
CrysAlisPro 1.171.38.43f (Rigaku Oxford Diffraction, 2015)
Empirical absorption correction using spherical harmonics,
 implemented in SCALE3 ABSPACK scaling algorithm.
;
_exptl_crystal_colour colourless
_exptl_crystal_colour_primary colourless
_exptl_crystal_density_diffrn 1.519
_exptl_crystal_density_meas ?
_exptl_crystal_description plate
_exptl_crystal_F_000 560
_exptl_crystal_recrystallization_method 'Crystals grown from CH2Cl2 at 293 K'
_exptl_crystal_size_max 0.5
_exptl_crystal_size_mid 0.1
_exptl_crystal_size_min 0.01
_refine_diff_density_max 0.274
_refine_diff_density_min -0.217
_refine_diff_density_rms 0.043
_refine_ls_extinction_method none
_refine_ls_goodness_of_fit_ref 1.032
_refine_ls_hydrogen_treatment constr
_refine_ls_matrix_type full
_refine_ls_number_parameters 361
_refine_ls_number_reflns 4575
_refine_ls_number_restraints 0
_refine_ls_restrained_S_all 1.032
_refine_ls_R_factor_all 0.0466
_refine_ls_R_factor_gt 0.0400
_refine_ls_shift/su_max 0.000
_refine_ls_shift/su_mean 0.000
_refine_ls_structure_factor_coef Fsqd
_refine_ls_weighting_details 'w=1/[\s^2^(Fo^2^)+(0.0602P)^2^+0.3338P] where P=(Fo^2^+2Fc^2^)/3'
_refine_ls_weighting_scheme calc
_refine_ls_wR_factor_gt 0.1068
_refine_ls_wR_factor_ref 0.1124
_reflns_Friedel_coverage 0.000
_reflns_number_gt 3924
_reflns_number_total 4575
_reflns_threshold_expression 'I > 2\s(I)'
_cod_data_source_file c9sc06153c3.cif
_cod_data_source_block 0333abc17s
_cod_depositor_comments
;
The following automatic conversions were performed:

data item '_chemical_melting_point' value 'not measured' was changed
to '?' -- the value is undefined or not given.

data item '_exptl_crystal_density_meas' value 'not measured' was
changed to '?' -- the value is perceived as not measured.

Automatic conversion script
Id: cif_fix_values 7556 2019-12-06 15:28:31Z antanas 

 Adding full bibliography for 1557116--1557122.cif.

 Adding full bibliography for 1557116--1557122.cif.
;
_cod_original_cell_volume 1207.93(8)
_cod_database_code 1557119
_shelx_shelxl_version_number 2014/7
_shelx_space_group_comment
;
The symmetry employed for this shelxl refinement is uniquely defined
by the following loop, which should always be used as a source of
symmetry information in preference to the above space-group names.
They are only intended as comments.
;
_olex2_refinement_description
;
1. Fixed Uiso
 At 1.2 times of:
  All C(H) groups, All C(H,H) groups
2.a Secondary CH2 refined with riding coordinates:
 C3(H3A,H3B), C4(H4A,H4B)
2.b Aromatic/amide H refined with riding coordinates:
 C10(H10), C12(H12), C14(H14), C18(H18), C20(H20), C22(H22), C26(H26),
 C28(H28), C30(H30), C34(H34), C36(H36), C38(H38)
;
_olex2_submission_special_instructions 'No special instructions were received'
_oxdiff_exptl_absorpt_empirical_details
;
Empirical correction (ABSPACK) includes:
- Absorption correction using spherical harmonics
- Frame scaling
;
_oxdiff_exptl_absorpt_empirical_full_max 1.713
_oxdiff_exptl_absorpt_empirical_full_min 0.584

loop_
_space_group_symop_operation_xyz
'x, y, z'
'-x, -y, -z'

loop_
_atom_site_label
_atom_site_type_symbol
_atom_site_fract_x
_atom_site_fract_y
_atom_site_fract_z
_atom_site_U_iso_or_equiv
_atom_site_adp_type
_atom_site_occupancy
_atom_site_site_symmetry_order
_atom_site_calc_flag
_atom_site_refinement_flags_posn
F15 F 0.23437(11) 0.59203(11) 0.28879(8) 0.0400(3) Uani 1 1 d .
F16 F 0.33678(13) 0.99014(12) 0.55572(11) 0.0511(3) Uani 1 1 d .
F23 F 1.13482(12) 0.72840(15) 1.10082(12) 0.0623(4) Uani 1 1 d .
F24 F 0.72242(12) 0.36614(13) 1.16349(9) 0.0475(3) Uani 1 1 d .
F31 F 0.54882(13) 0.04784(12) 0.89388(9) 0.0445(3) Uani 1 1 d .
F32 F 0.08917(11) -0.00347(11) 0.87935(10) 0.0454(3) Uani 1 1 d .
F39 F 0.07076(12) 0.01093(11) 0.37673(9) 0.0466(3) Uani 1 1 d .
F40 F -0.05733(11) 0.36030(13) 0.42354(10) 0.0492(3) Uani 1 1 d .
C1 C 0.48160(15) 0.56648(16) 0.69859(13) 0.0244(3) Uani 1 1 d .
C2 C 0.52066(16) 0.69317(16) 0.67949(13) 0.0260(3) Uani 1 1 d .
C3 C 0.64369(17) 0.80576(17) 0.77094(15) 0.0309(3) Uani 1 1 d .
H3A H 0.6052 0.8389 0.8337 0.037 Uiso 1 1 calc R
H3B H 0.6956 0.8831 0.7322 0.037 Uiso 1 1 calc R
C4 C 0.74960(17) 0.76278(17) 0.82974(14) 0.0299(3) Uani 1 1 d .
H4A H 0.8132 0.7631 0.7745 0.036 Uiso 1 1 calc R
H4B H 0.8091 0.8323 0.9021 0.036 Uiso 1 1 calc R
C5 C 0.68300(16) 0.62322(16) 0.86397(13) 0.0253(3) Uani 1 1 d .
C6 C 0.55664(16) 0.53291(16) 0.79610(13) 0.0245(3) Uani 1 1 d .
C7 C 0.44002(16) 0.39031(16) 0.76110(13) 0.0248(3) Uani 1 1 d .
C8 C 0.37179(16) 0.42157(16) 0.66978(13) 0.0257(3) Uani 1 1 d .
C9 C 0.44298(16) 0.72927(16) 0.58775(13) 0.0268(3) Uani 1 1 d .
C10 C 0.37854(16) 0.64407(16) 0.47589(14) 0.0276(3) Uani 1 1 d .
H10 H 0.3886 0.5644 0.4555 0.033 Uiso 1 1 calc R
C11 C 0.30001(17) 0.67810(18) 0.39578(14) 0.0308(3) Uani 1 1 d .
C12 C 0.28431(18) 0.79385(19) 0.41780(15) 0.0360(4) Uani 1 1 d .
H12 H 0.2309 0.8156 0.3604 0.043 Uiso 1 1 calc R
C13 C 0.35087(19) 0.87598(18) 0.52811(17) 0.0360(4) Uani 1 1 d .
C14 C 0.43009(18) 0.84819(17) 0.61317(15) 0.0319(3) Uani 1 1 d .
H14 H 0.4752 0.9089 0.6878 0.038 Uiso 1 1 calc R
C17 C 0.76683(16) 0.59626(17) 0.95803(13) 0.0272(3) Uani 1 1 d .
C18 C 0.91476(18) 0.67611(19) 0.98669(15) 0.0344(4) Uani 1 1 d .
H18 H 0.9616 0.7477 0.9460 0.041 Uiso 1 1 calc R
C19 C 0.99157(18) 0.6495(2) 1.07471(16) 0.0411(4) Uani 1 1 d .
C20 C 0.9317(2) 0.5462(2) 1.13610(16) 0.0418(4) Uani 1 1 d .
H20 H 0.9872 0.5288 1.1954 0.050 Uiso 1 1 calc R
C21 C 0.78640(19) 0.46997(19) 1.10589(14) 0.0344(4) Uani 1 1 d .
C22 C 0.70192(17) 0.49248(17) 1.02123(13) 0.0287(3) Uani 1 1 d .
H22 H 0.6015 0.4387 1.0059 0.034 Uiso 1 1 calc R
C25 C 0.39959(16) 0.26230(16) 0.80527(12) 0.0255(3) Uani 1 1 d .
C26 C 0.49833(18) 0.21587(17) 0.83197(13) 0.0283(3) Uani 1 1 d .
H26 H 0.5939 0.2666 0.8231 0.034 Uiso 1 1 calc R
C27 C 0.45354(19) 0.09441(18) 0.87148(14) 0.0329(4) Uani 1 1 d .
C28 C 0.3170(2) 0.01717(17) 0.88817(14) 0.0362(4) Uani 1 1 d .
H28 H 0.2891 -0.0661 0.9159 0.043 Uiso 1 1 calc R
C29 C 0.22368(18) 0.06787(17) 0.86229(14) 0.0333(4) Uani 1 1 d .
C30 C 0.25968(17) 0.18691(17) 0.81982(13) 0.0290(3) Uani 1 1 d .
H30 H 0.1912 0.2169 0.8009 0.035 Uiso 1 1 calc R
C33 C 0.24301(16) 0.33869(16) 0.57854(13) 0.0256(3) Uani 1 1 d .
C34 C 0.21614(17) 0.20986(17) 0.52085(14) 0.0295(3) Uani 1 1 d .
H34 H 0.2793 0.1743 0.5414 0.035 Uiso 1 1 calc R
C35 C 0.09630(18) 0.13557(17) 0.43364(14) 0.0333(4) Uani 1 1 d .
C36 C 0.00109(18) 0.18239(19) 0.39971(14) 0.0365(4) Uani 1 1 d .
H36 H -0.0814 0.1290 0.3395 0.044 Uiso 1 1 calc R
C37 C 0.03204(17) 0.31003(19) 0.45763(15) 0.0340(4) Uani 1 1 d .
C38 C 0.14889(17) 0.38974(17) 0.54707(14) 0.0291(3) Uani 1 1 d .
H38 H 0.1651 0.4767 0.5862 0.035 Uiso 1 1 calc R

loop_
_atom_site_aniso_label
_atom_site_aniso_U_11
_atom_site_aniso_U_22
_atom_site_aniso_U_33
_atom_site_aniso_U_23
_atom_site_aniso_U_13
_atom_site_aniso_U_12
F15 0.0405(6) 0.0525(6) 0.0255(5) 0.0052(4) -0.0028(4) 0.0234(5)
F16 0.0608(8) 0.0406(6) 0.0635(7) 0.0119(5) 0.0030(6) 0.0358(6)
F23 0.0231(5) 0.0807(9) 0.0691(8) 0.0248(7) -0.0089(5) 0.0144(6)
F24 0.0487(6) 0.0629(7) 0.0398(6) 0.0282(5) 0.0110(5) 0.0290(6)
F31 0.0569(7) 0.0488(6) 0.0418(6) 0.0161(5) 0.0034(5) 0.0365(6)
F32 0.0326(5) 0.0405(6) 0.0455(6) 0.0141(5) 0.0053(4) 0.0014(5)
F39 0.0511(7) 0.0306(6) 0.0407(6) -0.0043(4) -0.0026(5) 0.0101(5)
F40 0.0332(6) 0.0620(7) 0.0534(7) 0.0088(5) -0.0079(5) 0.0279(6)
C1 0.0220(7) 0.0291(8) 0.0215(7) 0.0031(6) 0.0001(5) 0.0129(6)
C2 0.0248(7) 0.0283(8) 0.0251(7) 0.0056(6) 0.0029(6) 0.0131(7)
C3 0.0296(8) 0.0265(8) 0.0321(8) 0.0064(6) -0.0002(6) 0.0108(7)
C4 0.0247(8) 0.0300(8) 0.0282(8) 0.0049(6) -0.0016(6) 0.0089(7)
C5 0.0225(7) 0.0290(8) 0.0230(7) 0.0045(6) 0.0020(6) 0.0117(6)
C6 0.0245(7) 0.0275(8) 0.0225(7) 0.0057(6) 0.0030(6) 0.0135(6)
C7 0.0223(7) 0.0266(8) 0.0244(7) 0.0043(6) 0.0017(6) 0.0114(6)
C8 0.0239(7) 0.0289(8) 0.0260(7) 0.0059(6) 0.0024(6) 0.0143(7)
C9 0.0248(7) 0.0287(8) 0.0278(7) 0.0105(6) 0.0052(6) 0.0123(7)
C10 0.0273(8) 0.0304(8) 0.0282(7) 0.0090(6) 0.0061(6) 0.0154(7)
C11 0.0277(8) 0.0400(9) 0.0236(7) 0.0092(7) 0.0037(6) 0.0146(7)
C12 0.0341(9) 0.0428(10) 0.0374(9) 0.0189(8) 0.0046(7) 0.0214(8)
C13 0.0370(9) 0.0316(9) 0.0463(10) 0.0143(7) 0.0080(7) 0.0205(8)
C14 0.0330(8) 0.0289(8) 0.0332(8) 0.0067(7) 0.0031(7) 0.0149(7)
C17 0.0242(7) 0.0334(8) 0.0218(7) 0.0021(6) -0.0001(6) 0.0137(7)
C18 0.0254(8) 0.0402(10) 0.0340(8) 0.0085(7) 0.0008(7) 0.0132(7)
C19 0.0236(8) 0.0542(12) 0.0394(9) 0.0084(8) -0.0038(7) 0.0159(8)
C20 0.0367(10) 0.0606(12) 0.0317(8) 0.0106(8) -0.0028(7) 0.0280(9)
C21 0.0379(9) 0.0455(10) 0.0238(7) 0.0116(7) 0.0063(7) 0.0219(8)
C22 0.0262(8) 0.0364(9) 0.0222(7) 0.0037(6) 0.0013(6) 0.0150(7)
C25 0.0279(8) 0.0249(8) 0.0196(7) 0.0028(6) 0.0001(6) 0.0105(6)
C26 0.0311(8) 0.0308(8) 0.0216(7) 0.0050(6) 0.0017(6) 0.0143(7)
C27 0.0434(10) 0.0344(9) 0.0238(7) 0.0052(6) -0.0016(7) 0.0229(8)
C28 0.0460(10) 0.0268(8) 0.0268(8) 0.0078(6) -0.0001(7) 0.0107(8)
C29 0.0314(8) 0.0297(9) 0.0252(7) 0.0034(6) 0.0002(6) 0.0046(7)
C30 0.0281(8) 0.0288(8) 0.0241(7) 0.0026(6) -0.0004(6) 0.0103(7)
C33 0.0233(7) 0.0278(8) 0.0229(7) 0.0079(6) 0.0019(6) 0.0095(6)
C34 0.0298(8) 0.0299(8) 0.0272(8) 0.0081(6) 0.0032(6) 0.0126(7)
C35 0.0352(9) 0.0281(8) 0.0263(8) 0.0034(6) 0.0033(7) 0.0072(7)
C36 0.0269(8) 0.0416(10) 0.0271(8) 0.0030(7) -0.0030(6) 0.0070(7)
C37 0.0240(8) 0.0447(10) 0.0324(8) 0.0113(7) 0.0003(6) 0.0158(7)
C38 0.0247(8) 0.0327(8) 0.0291(8) 0.0075(6) 0.0022(6) 0.0131(7)

loop_
_atom_type_symbol
_atom_type_description
_atom_type_scat_dispersion_real
_atom_type_scat_dispersion_imag
_atom_type_scat_source
C C 0.0181 0.0091 'International Tables Vol C Tables 4.2.6.8 and 6.1.1.4'
H H 0.0000 0.0000 'International Tables Vol C Tables 4.2.6.8 and 6.1.1.4'
F F 0.0727 0.0534 'International Tables Vol C Tables 4.2.6.8 and 6.1.1.4'

loop_
_geom_angle_atom_site_label_1
_geom_angle_atom_site_label_2
_geom_angle_atom_site_label_3
_geom_angle
C2 C1 C6 124.28(14)
C2 C1 C8 146.97(14)
C8 C1 C6 88.25(12)
C1 C2 C3 115.01(13)
C1 C2 C9 125.03(14)
C9 C2 C3 119.49(13)
C2 C3 H3A 108.6
C2 C3 H3B 108.6
C2 C3 C4 114.45(13)
H3A C3 H3B 107.6
C4 C3 H3A 108.6
C4 C3 H3B 108.6
C3 C4 H4A 108.4
C3 C4 H4B 108.4
H4A C4 H4B 107.5
C5 C4 C3 115.32(13)
C5 C4 H4A 108.4
C5 C4 H4B 108.4
C6 C5 C4 114.79(13)
C6 C5 C17 126.68(14)
C17 C5 C4 118.24(13)
C5 C6 C1 123.48(14)
C5 C6 C7 148.78(14)
C7 C6 C1 87.57(11)
C8 C7 C6 92.21(12)
C8 C7 C25 131.17(14)
C25 C7 C6 136.52(13)
C7 C8 C1 91.96(12)
C7 C8 C33 132.80(14)
C33 C8 C1 135.21(13)
C10 C9 C2 120.84(14)
C14 C9 C2 120.03(14)
C14 C9 C10 119.11(14)
C9 C10 H10 120.7
C11 C10 C9 118.60(15)
C11 C10 H10 120.7
F15 C11 C10 117.90(15)
F15 C11 C12 118.19(14)
C12 C11 C10 123.92(16)
C11 C12 H12 122.1
C13 C12 C11 115.72(14)
C13 C12 H12 122.1
F16 C13 C12 118.36(15)
F16 C13 C14 117.93(16)
C12 C13 C14 123.71(16)
C9 C14 H14 120.5
C13 C14 C9 118.90(16)
C13 C14 H14 120.5
C18 C17 C5 119.86(14)
C18 C17 C22 118.55(14)
C22 C17 C5 121.59(14)
C17 C18 H18 120.4
C19 C18 C17 119.15(16)
C19 C18 H18 120.4
F23 C19 C18 118.00(17)
F23 C19 C20 118.20(15)
C20 C19 C18 123.80(17)
C19 C20 H20 122.2
C21 C20 C19 115.55(15)
C21 C20 H20 122.2
F24 C21 C20 117.75(14)
F24 C21 C22 118.14(16)
C20 C21 C22 124.11(16)
C17 C22 H22 120.6
C21 C22 C17 118.80(15)
C21 C22 H22 120.6
C26 C25 C7 120.94(14)
C26 C25 C30 120.13(14)
C30 C25 C7 118.92(14)
C25 C26 H26 120.9
C27 C26 C25 118.20(15)
C27 C26 H26 120.9
F31 C27 C26 117.91(16)
F31 C27 C28 118.35(15)
C26 C27 C28 123.73(15)
C27 C28 H28 122.0
C29 C28 C27 116.07(15)
C29 C28 H28 122.0
F32 C29 C28 118.07(15)
F32 C29 C30 118.37(15)
C28 C29 C30 123.56(16)
C25 C30 H30 120.9
C29 C30 C25 118.28(15)
C29 C30 H30 120.9
C34 C33 C8 119.73(14)
C34 C33 C38 120.03(14)
C38 C33 C8 120.22(14)
C33 C34 H34 120.7
C35 C34 C33 118.55(15)
C35 C34 H34 120.7
F39 C35 C34 118.62(15)
F39 C35 C36 118.16(15)
C34 C35 C36 123.21(16)
C35 C36 H36 121.8
C37 C36 C35 116.46(15)
C37 C36 H36 121.8
F40 C37 C36 117.71(15)
F40 C37 C38 118.59(16)
C36 C37 C38 123.69(16)
C33 C38 H38 121.0
C37 C38 C33 118.03(16)
C37 C38 H38 121.0

loop_
_geom_bond_atom_site_label_1
_geom_bond_atom_site_label_2
_geom_bond_distance
F15 C11 1.3584(19)
F16 C13 1.356(2)
F23 C19 1.357(2)
F24 C21 1.358(2)
F31 C27 1.3546(19)
F32 C29 1.355(2)
F39 C35 1.356(2)
F40 C37 1.3569(19)
C1 C2 1.339(2)
C1 C6 1.4894(19)
C1 C8 1.477(2)
C2 C3 1.515(2)
C2 C9 1.476(2)
C3 H3A 0.9900
C3 H3B 0.9900
C3 C4 1.541(2)
C4 H4A 0.9900
C4 H4B 0.9900
C4 C5 1.522(2)
C5 C6 1.341(2)
C5 C17 1.474(2)
C6 C7 1.483(2)
C7 C8 1.381(2)
C7 C25 1.473(2)
C8 C33 1.465(2)
C9 C10 1.397(2)
C9 C14 1.397(2)
C10 H10 0.9500
C10 C11 1.379(2)
C11 C12 1.376(3)
C12 H12 0.9500
C12 C13 1.374(3)
C13 C14 1.378(2)
C14 H14 0.9500
C17 C18 1.400(2)
C17 C22 1.403(2)
C18 H18 0.9500
C18 C19 1.378(2)
C19 C20 1.375(3)
C20 H20 0.9500
C20 C21 1.374(3)
C21 C22 1.377(2)
C22 H22 0.9500
C25 C26 1.395(2)
C25 C30 1.399(2)
C26 H26 0.9500
C26 C27 1.378(2)
C27 C28 1.380(3)
C28 H28 0.9500
C28 C29 1.378(3)
C29 C30 1.379(2)
C30 H30 0.9500
C33 C34 1.396(2)
C33 C38 1.401(2)
C34 H34 0.9500
C34 C35 1.374(2)
C35 C36 1.382(3)
C36 H36 0.9500
C36 C37 1.372(3)
C37 C38 1.378(2)
C38 H38 0.9500
